data_9009261
loop_
_publ_author_name
'Giuseppetti, G.'
'Mazzi, F.'
'Tadini, C.'
'Larsen, A. O.'
'Asheim, A.'
'Raade, G.'

_publ_section_title
;
 Berborite polytypes
 Locality: Saga I larvikite quarry, Morje, Porgrunn, Tvelan District, Norway
 Sample: 2T polytype
 Note: anisoU's from ICSD
;
_journal_name_full 'Neues Jahrbuch fur Mineralogie, Abhandlungen'
_journal_page_first 101
_journal_page_last 116
_journal_volume 162
_journal_year 1990
_chemical_formula_sum 'B Be2 H3 O5'
_chemical_name_mineral Berborite
_space_group_IT_number 158
_symmetry_space_group_name_Hall 'P 3 -2"c'
_symmetry_space_group_name_H-M 'P 3 c 1'
_cell_angle_alpha 90
_cell_angle_beta 90
_cell_angle_gamma 120
_cell_length_a 4.431
_cell_length_b 4.431
_cell_length_c 10.663
_cell_formula_units_Z 2
_cell_volume 181.307
_exptl_crystal_density_diffrn 2.049
_cod_depositor_comments
;
 Adding the _atom_site_type_symbol data item.

 Antanas Vaitkus,
 2017-01-17
;
_cod_original_formula_sum 'Be2 B O5 H3'
_cod_database_code 9009261

loop_
_symmetry_equiv_pos_as_xyz
x,y,z
-y,-x,1/2+z
-y,x-y,z
x,x-y,1/2+z
-x+y,-x,z
-x+y,y,1/2+z

loop_
_atom_site_aniso_label
_atom_site_aniso_U_11
_atom_site_aniso_U_22
_atom_site_aniso_U_33
_atom_site_aniso_U_12
_atom_site_aniso_U_13
_atom_site_aniso_U_23
BeA 0.00686 0.00686 0.01157 0.00343 0.00000 0.00000
BeB 0.00715 0.00715 0.01339 0.00357 0.00000 0.00000
B 0.00520 0.00520 0.01312 0.00260 0.00000 0.00000
O1 0.00609 0.00539 0.01979 0.00423 0.00147 -0.00133
O2A 0.02377 0.02377 0.01065 0.01189 0.00000 0.00000
O2B 0.02438 0.02438 0.01274 0.01219 0.00000 0.00000

loop_
_atom_site_label
_atom_site_type_symbol
_atom_site_fract_x
_atom_site_fract_y
_atom_site_fract_z
_atom_site_occupancy
_atom_site_U_iso_or_equiv
BeA Be 0.66667 0.33333 0.30390 1.00000 0.00849
BeB Be 0.33333 0.66667 0.20110 1.00000 0.00925
B B 0.00000 0.00000 0.25000 1.00000 0.00785
O1 O 0.30890 0.00000 0.25000 1.00000 0.00988
O2A O 0.66667 0.33333 0.45440 1.00000 0.01938
O2B O 0.33333 0.66667 0.04620 1.00000 0.02052
HA H -0.45100 0.44400 0.49100 0.33333 0.03800
HB H 0.45200 -0.44400 0.51100 0.66667 0.06333

_database_code_amcsd 0014718
